data_2212570
loop_
_publ_author_name
'Essehli, Rachid'
'El Bali, Brahim'
'Dusek, Michal'
'Fejfarova, Karla'
'Lachkar, Mohammed'

_publ_section_title
;
 Terbium hydrogendiphosphate trihydrate: synthesis and non-merohedral
 twinning
;
_journal_coeditor_code HB2288
_journal_issue 3
_journal_name_full 'Acta Crystallographica Section E'
_journal_page_first i87
_journal_page_last i88
_journal_paper_doi 10.1107/S160053680700832X
_journal_volume 63
_journal_year 2007
_chemical_formula_iupac 'Tb (H P2 O7), 3H2 O'
_chemical_formula_moiety 'Tb 3+, H O7 P2 3-, 3(H2 O)'
_chemical_formula_structural '( Tb (HP2O7) 3(H2O)'
_chemical_formula_sum 'H7 O10 P2 Tb'
_chemical_formula_weight 387.9
_chemical_name_systematic
;
terbium hydrogendiphosphate trihydrate
;
_space_group_IT_number 2
_symmetry_cell_setting triclinic
_symmetry_space_group_name_Hall '-P 1'
_symmetry_space_group_name_H-M 'P -1'
_cell_angle_alpha 81.621(6)
_cell_angle_beta 80.464(6)
_cell_angle_gamma 88.341(6)
_cell_formula_units_Z 2
_cell_length_a 6.4551(5)
_cell_length_b 6.9597(4)
_cell_length_c 9.8253(7)
_cell_measurement_reflns_used 10460
_cell_measurement_temperature 294
_cell_measurement_theta_max 26.57
_cell_measurement_theta_min 3.2
_cell_volume 430.66(5)
_computing_cell_refinement 'CrysAlis RED (Oxford Diffraction, 2005)'
_computing_data_collection 'CrysAlis CCD (Oxford Diffraction, 2005)'
_computing_data_reduction 'CrysAlis RED'
_computing_molecular_graphics 'DIAMOND (Brandenburg & Putz, 2005)'
_computing_publication_material JANA2000
_computing_structure_refinement 'JANA2000 (Petricek <i>et al.</i>,  2000)'
_computing_structure_solution 'SIR2002 (Burla <i>et al.</i>,  2003)'
_diffrn_ambient_temperature 294
_diffrn_detector_area_resol_mean 8.3438
_diffrn_measured_fraction_theta_full 1.00
_diffrn_measurement_device_type 'Oxford Diffraction CCD'
_diffrn_measurement_method 'Rotation method data acquisition using \w scans'
_diffrn_radiation_monochromator graphite
_diffrn_radiation_source 'X-ray tube'
_diffrn_radiation_type 'Mo K\a'
_diffrn_radiation_wavelength 0.71069
_diffrn_reflns_av_R_equivalents 0.0488
_diffrn_reflns_av_sigmaI/netI 0.0503
_diffrn_reflns_limit_h_max 8
_diffrn_reflns_limit_h_min -8
_diffrn_reflns_limit_k_max 8
_diffrn_reflns_limit_k_min -8
_diffrn_reflns_limit_l_max 12
_diffrn_reflns_limit_l_min -12
_diffrn_reflns_number 10460
_diffrn_reflns_reduction_process
; Integration of the CCD images was done by program Crysalis RED
(Oxford diffraction, 2004). The same program was used for indexing of the
crystal shape, its refinement and absorption correction.
;
_diffrn_reflns_theta_full 26.57
_diffrn_reflns_theta_max 26.57
_diffrn_reflns_theta_min 3.20
_exptl_absorpt_coefficient_mu 8.614
_exptl_absorpt_correction_T_max 0.659
_exptl_absorpt_correction_T_min 0.419
_exptl_absorpt_correction_type analytical
_exptl_absorpt_process_details '(CrysAlis RED; Oxford Diffraction, 2005)'
_exptl_crystal_colour colorless
_exptl_crystal_density_diffrn 2.9905
_exptl_crystal_density_method 'not measured'
_exptl_crystal_description prism
_exptl_crystal_F_000 360
_exptl_crystal_size_max 0.08
_exptl_crystal_size_mid 0.05
_exptl_crystal_size_min 0.02
_refine_diff_density_max 0.97
_refine_diff_density_min -0.66
_refine_ls_extinction_method none
_refine_ls_goodness_of_fit_ref 1.13
_refine_ls_hydrogen_treatment mixed
_refine_ls_number_constraints 5
_refine_ls_number_parameters 144
_refine_ls_number_reflns 3399
_refine_ls_number_restraints 6
_refine_ls_R_factor_all 0.0364
_refine_ls_R_factor_gt 0.0263
_refine_ls_shift/su_max 0.0191
_refine_ls_shift/su_mean 0.0010
_refine_ls_structure_factor_coef Fsqd
_refine_ls_weighting_details w=1/[\s^2^(I)+0.0004I^2^]
_refine_ls_weighting_scheme sigma
_refine_ls_wR_factor_gt 0.0547
_refine_ls_wR_factor_ref 0.0562
_reflns_number_gt 2737
_reflns_number_total 3399
_reflns_threshold_expression I>3\s(I)
_cod_data_source_file hb2288.cif
_cod_data_source_block II
_cod_original_formula_sum 'H7 O10 P2 Tb1'
_cod_database_code 2212570

loop_
_symmetry_equiv_pos_site_id
_symmetry_equiv_pos_as_xyz
1 x,y,z
2 -x,-y,-z

loop_
_atom_site_type_symbol
_atom_site_label
_atom_site_fract_x
_atom_site_fract_y
_atom_site_fract_z
_atom_site_U_iso_or_equiv
_atom_site_adp_type
_atom_site_calc_flag
_atom_site_occupancy
Tb Tb1 0.37274(4) 0.26131(3) 0.45245(3) 0.01008(7) Uani d 1
P P1 -0.19255(17) 0.23305(16) 0.56073(12) 0.0088(3) Uani d 1
P P2 0.05658(18) 0.14173(17) 0.78786(12) 0.0135(4) Uani d 1
O O1 -0.3366(4) 0.4087(4) 0.5581(3) 0.0123(10) Uani d 1
O O2 -0.3303(4) 0.0720(4) 0.5328(3) 0.0126(10) Uani d 1
O O3 0.0676(5) -0.0735(4) 0.8359(3) 0.0206(11) Uani d 1
O O4 0.0126(4) 0.2583(4) 0.4667(3) 0.0137(10) Uani d 1
O O5 0.2409(5) 0.2314(5) 0.6891(3) 0.0186(11) Uani d 1
O O6 -0.1506(5) 0.1800(5) 0.7171(3) 0.0191(11) Uani d 1
O O7 0.0087(6) 0.2585(5) 0.9129(3) 0.0261(13) Uani d 1
O O8 0.6688(5) 0.3618(5) 0.2657(4) 0.0237(13) Uani d 1
O O9 0.2861(6) 0.2700(6) 0.2249(4) 0.0317(14) Uani d 1
O O10 0.500(2) 0.107(3) 0.0007(15) 0.103(11) Uani d 0.452(16)
O O11 0.5102(13) 0.327(2) -0.0466(9) 0.066(5) Uani d 0.548(16)
H H71 -0.031(8) 0.198(7) 0.990(2) 0.0313 Uiso d 1
H H81 0.740(7) 0.457(5) 0.266(5) 0.0284 Uiso d 1
H H82 0.732(7) 0.260(4) 0.255(6) 0.0284 Uiso d 1
H H91 0.370(7) 0.260(8) 0.155(4) 0.038 Uiso d 1
H H92 0.186(6) 0.212(7) 0.210(6) 0.038 Uiso d 1

loop_
_atom_site_aniso_label
_atom_site_aniso_U_11
_atom_site_aniso_U_22
_atom_site_aniso_U_33
_atom_site_aniso_U_12
_atom_site_aniso_U_13
_atom_site_aniso_U_23
_atom_site_aniso_type_symbol
Tb1 0.00869(11) 0.00724(12) 0.01377(12) 0.00016(7) -0.00118(8) -0.00046(8) Tb
P1 0.0064(5) 0.0068(6) 0.0132(6) 0.0006(4) -0.0026(5) -0.0006(5) P
P2 0.0126(6) 0.0171(7) 0.0106(6) -0.0015(5) -0.0025(5) -0.0006(5) P
O1 0.0083(14) 0.0074(16) 0.0206(18) 0.0058(12) -0.0036(14) -0.0002(13) O
O2 0.0119(15) 0.0078(16) 0.0195(18) -0.0061(12) -0.0076(14) 0.0009(13) O
O3 0.0313(19) 0.0156(18) 0.0141(18) 0.0043(15) -0.0047(16) 0.0013(14) O
O4 0.0076(15) 0.0190(17) 0.0144(17) 0.0012(13) -0.0019(13) -0.0016(13) O
O5 0.0152(16) 0.029(2) 0.0108(18) -0.0040(14) -0.0027(14) 0.0014(14) O
O6 0.0095(16) 0.0235(19) 0.025(2) 0.0009(14) -0.0050(15) -0.0019(15) O
O7 0.046(2) 0.020(2) 0.0118(19) -0.0022(17) -0.0036(18) -0.0018(15) O
O8 0.0198(19) 0.024(2) 0.025(2) -0.0024(15) 0.0029(16) -0.0046(18) O
O9 0.027(2) 0.048(3) 0.020(2) -0.0146(19) -0.0051(17) -0.0018(19) O
O10 0.046(4) 0.142(8) 0.042(4) 0.014(6) 0.007(4) -0.017(5) O
O11 0.046(4) 0.142(8) 0.042(4) 0.014(6) 0.007(4) -0.017(5) O

loop_
_atom_type_symbol
_atom_type_scat_dispersion_real
_atom_type_scat_dispersion_imag
_atom_type_scat_source
Tb -0.172 4.154 'International Tables Vol C Tables  4.2.6.8 and 6.1.1.1'
P 0.102 0.094 'International Tables Vol C Tables  4.2.6.8 and 6.1.1.1'
O 0.011 0.006 'International Tables Vol C Tables  4.2.6.8 and 6.1.1.1'
H 0.000 0.000 'International Tables Vol C Tables  4.2.6.8 and 6.1.1.1'

loop_
_geom_angle_atom_site_label_1
_geom_angle_atom_site_label_2
_geom_angle_atom_site_label_3
_geom_angle_site_symmetry_1
_geom_angle_site_symmetry_3
_geom_angle
_geom_angle_publ_flag
O1 Tb1 O1 1_655 2_566 68.37(10) no
O1 Tb1 O2 1_655 1_655 56.34(9) no
O1 Tb1 O2 1_655 2_556 122.19(10) no
O1 Tb1 O4 1_655 . 141.03(10) no
O1 Tb1 O5 1_655 . 75.98(10) no
O1 Tb1 O8 1_655 . 70.91(11) no
O1 Tb1 O9 1_655 . 135.87(11) no
O1 Tb1 O1 2_566 1_655 68.37(10) no
O1 Tb1 O2 2_566 1_655 124.47(10) no
O1 Tb1 O2 2_566 2_556 167.52(10) no
O1 Tb1 O4 2_566 . 85.58(10) no
O1 Tb1 O5 2_566 . 88.58(11) no
O1 Tb1 O8 2_566 . 80.95(11) no
O1 Tb1 O9 2_566 . 92.01(13) no
O2 Tb1 O2 1_655 2_556 66.97(10) no
O2 Tb1 O4 1_655 . 142.59(9) no
O2 Tb1 O5 1_655 . 83.42(10) no
O2 Tb1 O8 1_655 . 77.06(10) no
O2 Tb1 O9 1_655 . 123.40(12) no
O2 Tb1 O2 2_556 1_655 66.97(10) no
O2 Tb1 O4 2_556 . 81.94(10) no
O2 Tb1 O5 2_556 . 87.93(11) no
O2 Tb1 O8 2_556 . 108.16(11) no
O2 Tb1 O9 2_556 . 84.07(13) no
O4 Tb1 O5 . . 74.87(11) no
O4 Tb1 O8 . . 134.73(11) no
O4 Tb1 O9 . . 70.49(11) no
O5 Tb1 O8 . . 146.84(12) no
O5 Tb1 O9 . . 145.19(12) no
O8 Tb1 O9 . . 67.07(12) no
O1 P1 O2 . . 103.35(17) no
O1 P1 O4 . . 115.85(16) no
O1 P1 O6 . . 106.54(18) no
O2 P1 O4 . . 114.68(18) no
O2 P1 O6 . . 107.20(17) no
O4 P1 O6 . . 108.61(17) no
O3 P2 O5 . . 117.02(18) no
O3 P2 O6 . . 106.99(19) no
O3 P2 O7 . . 111.68(18) no
O5 P2 O6 . . 109.19(18) no
O5 P2 O7 . . 108.6(2) no
O6 P2 O7 . . 102.2(2) no
P2 O7 H71 . . 118(3) no
O10 O10 O11 2_655 . 162.3(13) no

loop_
_geom_bond_atom_site_label_1
_geom_bond_atom_site_label_2
_geom_bond_site_symmetry_2
_geom_bond_distance
_geom_bond_publ_flag
Tb1 O1 2_566 2.291(3) y
Tb1 O1 1_655 2.592(3) y
Tb1 O2 1_655 2.467(3) y
Tb1 O2 2_556 2.324(3) y
Tb1 O4 . 2.306(3) y
Tb1 O5 . 2.321(3) y
Tb1 O8 . 2.459(3) y
Tb1 O9 . 2.385(4) y
P1 O1 . 1.514(3) no
P1 O2 . 1.533(3) no
P1 O4 . 1.483(3) no
P1 O6 . 1.593(4) no
P2 O3 . 1.507(3) no
P2 O5 . 1.494(3) no
P2 O6 . 1.605(3) no
P2 O7 . 1.554(4) no
O7 H71 . 0.82(3) no
O8 H81 . 0.82(4) no
O8 H82 . 0.82(3) no
O9 H91 . 0.81(4) no
O9 H92 . 0.82(5) no
O10 O10 2_655 1.49(3) no
O10 O11 . 1.53(3) no

loop_
_geom_hbond_atom_site_label_D
_geom_hbond_atom_site_label_H
_geom_hbond_atom_site_label_A
_geom_hbond_site_symmetry_A
_geom_hbond_distance_DH
_geom_hbond_distance_HA
_geom_hbond_distance_DA
_geom_hbond_angle_DHA
O7 H71 O3 2_557 0.82(3) 1.78(3) 2.588(4) 169(5)
O8 H82 O3 2_656 0.82(3) 2.00(4) 2.782(5) 159(5)
O9 H91 O11 . 0.81(4) 2.03(4) 2.795(9) 157(5)
O9 H92 O3 2_556 0.82(4) 2.07(4) 2.883(5) 177(6)
O9 H91 O10 . 0.81(4) 2.03(5) 2.770(17) 151(5)
